data_7022381
loop_
_publ_author_name
'Preda, Ana Maria'
'Ra\,t, Ciprian I'
'Silvestru, Cristian'
'Breunig, Hans J.'
'Lang, Heinrich'
'R\"uffer, Tobias'
'Mehring, Michael'

_publ_section_title
;
 Organoantimony(III) compounds containing (imino)aryl ligands of the type
 2-(RN=CH)C6H4 (R = 2',4',6'-Me3C6H2, 2',6'-(i)Pr2C6H3): bromides and
 chalcogenides.
;
_journal_issue 4
_journal_name_full 'Dalton transactions (Cambridge, England : 2003)'
_journal_page_first 1144
_journal_page_last 1158
_journal_paper_doi 10.1039/c2dt32494f
_journal_volume 42
_journal_year 2013
_chemical_formula_sum 'C19 H22 Br2 N Sb'
_chemical_formula_weight 545.95
_chemical_name_systematic
;
?
;
_space_group_IT_number 61
_symmetry_cell_setting orthorhombic
_symmetry_space_group_name_Hall '-P 2ac 2ab'
_symmetry_space_group_name_H-M 'P b c a'
_atom_sites_solution_hydrogens geom
_atom_sites_solution_primary direct
_atom_sites_solution_secondary difmap
_audit_creation_method SHELXL-97
_cell_angle_alpha 90.00
_cell_angle_beta 90.00
_cell_angle_gamma 90.00
_cell_formula_units_Z 8
_cell_length_a 17.248(3)
_cell_length_b 12.0752(9)
_cell_length_c 18.737(4)
_cell_measurement_reflns_used 5105
_cell_measurement_temperature 110
_cell_measurement_theta_max 28.5594
_cell_measurement_theta_min 2.9964
_cell_volume 3902.4(11)
_computing_cell_refinement
;
CrysAlisPro, Oxford Diffraction Ltd.,
Version 1.171.33.64 (release 22-03-2010 CrysAlis171 .NET)
(compiled Mar 22 2010,13:57:49)
;
_computing_data_collection
;
CrysAlisPro, Oxford Diffraction Ltd.,
Version 1.171.33.64 (release 22-03-2010 CrysAlis171 .NET)
(compiled Mar 22 2010,13:57:49)
;
_computing_data_reduction
;
CrysAlisPro, Oxford Diffraction Ltd.,
Version 1.171.33.64 (release 22-03-2010 CrysAlis171 .NET)
(compiled Mar 22 2010,13:57:49)
;
_computing_structure_refinement 'SHELXL-97 (Sheldrick, 1997)'
_computing_structure_solution 'SHELXS-97 (Sheldrick, 1997)'
_diffrn_ambient_temperature 110
_diffrn_measured_fraction_theta_full 0.993
_diffrn_measured_fraction_theta_max 0.993
_diffrn_measurement_device_type 'oxford gemini s'
_diffrn_measurement_method '\w scans'
_diffrn_radiation_monochromator graphite
_diffrn_radiation_source 'fine-focus sealed tube'
_diffrn_radiation_type MoK\a
_diffrn_radiation_wavelength 0.71073
_diffrn_reflns_av_R_equivalents 0.0275
_diffrn_reflns_av_sigmaI/netI 0.0364
_diffrn_reflns_limit_h_max 15
_diffrn_reflns_limit_h_min -21
_diffrn_reflns_limit_k_max 9
_diffrn_reflns_limit_k_min -14
_diffrn_reflns_limit_l_max 23
_diffrn_reflns_limit_l_min -22
_diffrn_reflns_number 11759
_diffrn_reflns_theta_full 26.00
_diffrn_reflns_theta_max 26.00
_diffrn_reflns_theta_min 2.99
_diffrn_standards_decay_% 0
_diffrn_standards_interval_count 50
_diffrn_standards_interval_time 5
_diffrn_standards_number 2
_exptl_absorpt_coefficient_mu 5.509
_exptl_absorpt_correction_T_max 1.00000
_exptl_absorpt_correction_T_min 0.37466
_exptl_absorpt_correction_type multi-scan
_exptl_absorpt_process_details
;
CrysAlisPro, Oxford Diffraction Ltd.,
Version 1.171.33.64 (release 22-03-2010 CrysAlis171 .NET)
(compiled Mar 22 2010,13:57:49)
Empirical absorption correction using spherical harmonics,
implemented in SCALE3 ABSPACK scaling algorithm.
;
_exptl_crystal_colour yellow
_exptl_crystal_density_diffrn 1.859
_exptl_crystal_density_method 'not measured'
_exptl_crystal_description block
_exptl_crystal_F_000 2112
_exptl_crystal_size_max 0.4
_exptl_crystal_size_mid 0.3
_exptl_crystal_size_min 0.1
_refine_diff_density_max 0.486
_refine_diff_density_min -0.649
_refine_diff_density_rms 0.091
_refine_ls_extinction_method none
_refine_ls_goodness_of_fit_ref 0.951
_refine_ls_hydrogen_treatment constr
_refine_ls_matrix_type full
_refine_ls_number_parameters 208
_refine_ls_number_reflns 3813
_refine_ls_number_restraints 0
_refine_ls_restrained_S_all 0.951
_refine_ls_R_factor_all 0.0386
_refine_ls_R_factor_gt 0.0238
_refine_ls_shift/su_max 0.002
_refine_ls_shift/su_mean 0.000
_refine_ls_structure_factor_coef Fsqd
_refine_ls_weighting_details 'calc w=1/[\s^2^(Fo^2^)+(0.0286P)^2^+0.0000P] where P=(Fo^2^+2Fc^2^)/3'
_refine_ls_weighting_scheme calc
_refine_ls_wR_factor_gt 0.0510
_refine_ls_wR_factor_ref 0.0525
_reflns_number_gt 2911
_reflns_number_total 3813
_reflns_threshold_expression >2sigma(I)
_cod_data_source_file c2dt32494f.txt
_cod_data_source_block ana1
_cod_original_cell_volume 3902.2(12)
_cod_original_sg_symbol_H-M Pbca
_cod_database_code 7022381

loop_
_symmetry_equiv_pos_as_xyz
'x, y, z'
'-x+1/2, -y, z+1/2'
'-x, y+1/2, -z+1/2'
'x+1/2, -y+1/2, -z'
'-x, -y, -z'
'x-1/2, y, -z-1/2'
'x, -y-1/2, z-1/2'
'-x-1/2, y-1/2, z'

loop_
_atom_site_label
_atom_site_type_symbol
_atom_site_fract_x
_atom_site_fract_y
_atom_site_fract_z
_atom_site_U_iso_or_equiv
_atom_site_adp_type
_atom_site_occupancy
_atom_site_symmetry_multiplicity
_atom_site_calc_flag
_atom_site_refinement_flags
C15 C 0.28993(19) 0.5145(3) 0.3447(2) 0.0299(8) Uani 1 1 d .
H15A H 0.2704 0.5020 0.3920 0.045 Uiso 1 1 calc R
H15B H 0.2476 0.5312 0.3132 0.045 Uiso 1 1 calc R
H15C H 0.3256 0.5755 0.3454 0.045 Uiso 1 1 calc R
C14 C 0.33165(17) 0.4105(3) 0.31850(19) 0.0223(8) Uani 1 1 d .
H14 H 0.3758 0.3977 0.3503 0.027 Uiso 1 1 calc R
C16 C 0.27860(18) 0.3096(3) 0.3239(2) 0.0293(8) Uani 1 1 d .
H16A H 0.2599 0.3027 0.3719 0.044 Uiso 1 1 calc R
H16B H 0.3071 0.2442 0.3112 0.044 Uiso 1 1 calc R
H16C H 0.2355 0.3185 0.2920 0.044 Uiso 1 1 calc R
C9 C 0.36325(17) 0.4265(2) 0.24434(18) 0.0173(7) Uani 1 1 d .
C10 C 0.31310(18) 0.4375(2) 0.1875(2) 0.0236(8) Uani 1 1 d .
H10 H 0.2599 0.4360 0.1957 0.028 Uiso 1 1 calc R
C11 C 0.33975(19) 0.4505(2) 0.11893(19) 0.0237(8) Uani 1 1 d .
H11 H 0.3048 0.4557 0.0813 0.028 Uiso 1 1 calc R
C12 C 0.41872(19) 0.4558(2) 0.10577(18) 0.0237(8) Uani 1 1 d .
H12 H 0.4362 0.4659 0.0593 0.028 Uiso 1 1 calc R
C13 C 0.47216(17) 0.4462(2) 0.16089(18) 0.0206(8) Uani 1 1 d .
C8 C 0.44388(16) 0.4289(2) 0.22997(17) 0.0158(7) Uani 1 1 d .
C17 C 0.55792(18) 0.4590(2) 0.14220(18) 0.0217(7) Uani 1 1 d .
H17 H 0.5881 0.4534 0.1864 0.026 Uiso 1 1 calc R
C19 C 0.57289(18) 0.5736(3) 0.10911(18) 0.0260(8) Uani 1 1 d .
H19A H 0.6269 0.5807 0.0976 0.039 Uiso 1 1 calc R
H19B H 0.5586 0.6302 0.1426 0.039 Uiso 1 1 calc R
H19C H 0.5425 0.5815 0.0665 0.039 Uiso 1 1 calc R
C18 C 0.58427(19) 0.3658(3) 0.09155(19) 0.0303(8) Uani 1 1 d .
H18A H 0.6382 0.3752 0.0804 0.046 Uiso 1 1 calc R
H18B H 0.5544 0.3688 0.0484 0.046 Uiso 1 1 calc R
H18C H 0.5767 0.2954 0.1143 0.046 Uiso 1 1 calc R
C7 C 0.54257(16) 0.3297(2) 0.28948(17) 0.0177(7) Uani 1 1 d .
H7 H 0.5407 0.2772 0.2532 0.021 Uiso 1 1 calc R
C2 C 0.59770(16) 0.3173(2) 0.34753(17) 0.0163(7) Uani 1 1 d .
C3 C 0.64917(18) 0.2281(2) 0.34956(19) 0.0234(8) Uani 1 1 d .
H3 H 0.6484 0.1751 0.3136 0.028 Uiso 1 1 calc R
C4 C 0.70102(18) 0.2192(3) 0.40510(19) 0.0265(8) Uani 1 1 d .
H4 H 0.7366 0.1613 0.4057 0.032 Uiso 1 1 calc R
C5 C 0.70071(17) 0.2950(3) 0.45961(18) 0.0232(8) Uani 1 1 d .
H5 H 0.7350 0.2869 0.4975 0.028 Uiso 1 1 calc R
C6 C 0.64929(18) 0.3840(3) 0.45854(18) 0.0220(7) Uani 1 1 d .
H6 H 0.6491 0.4348 0.4959 0.026 Uiso 1 1 calc R
C1 C 0.59869(16) 0.3971(2) 0.40212(17) 0.0174(7) Uani 1 1 d .
Sb1 Sb 0.516185(12) 0.530436(17) 0.389636(11) 0.01775(7) Uani 1 1 d .
Br2 Br 0.603979(19) 0.63785(3) 0.30543(2) 0.02668(9) Uani 1 1 d .
Br1 Br 0.577504(19) 0.64296(3) 0.501835(19) 0.02734(9) Uani 1 1 d .
N1 N 0.49641(12) 0.41297(19) 0.28828(14) 0.0160(6) Uani 1 1 d .

loop_
_atom_site_aniso_label
_atom_site_aniso_U_11
_atom_site_aniso_U_22
_atom_site_aniso_U_33
_atom_site_aniso_U_23
_atom_site_aniso_U_13
_atom_site_aniso_U_12
C15 0.0283(19) 0.0302(19) 0.031(2) -0.0079(18) 0.0026(16) 0.0000(15)
C14 0.0155(16) 0.0238(17) 0.028(2) 0.0008(17) -0.0013(15) 0.0013(14)
C16 0.0263(18) 0.0275(18) 0.034(2) -0.0006(19) 0.0080(17) -0.0031(15)
C9 0.0180(16) 0.0113(14) 0.0226(18) -0.0016(15) -0.0019(15) -0.0020(13)
C10 0.0193(16) 0.0174(16) 0.034(2) -0.0009(17) -0.0060(16) -0.0005(13)
C11 0.0261(18) 0.0217(18) 0.0233(19) -0.0011(16) -0.0122(15) 0.0002(13)
C12 0.0303(19) 0.0255(18) 0.0151(17) -0.0010(16) -0.0043(15) -0.0021(14)
C13 0.0200(18) 0.0192(17) 0.0227(18) -0.0042(15) -0.0020(15) 0.0021(13)
C8 0.0163(16) 0.0132(14) 0.0180(17) -0.0007(14) -0.0031(14) -0.0011(12)
C17 0.0208(17) 0.0293(19) 0.0150(16) 0.0018(16) -0.0005(14) 0.0016(14)
C19 0.0254(18) 0.0317(18) 0.0209(18) 0.0007(17) 0.0015(16) -0.0034(15)
C18 0.0287(19) 0.036(2) 0.026(2) -0.0055(18) -0.0002(16) 0.0054(16)
C7 0.0189(15) 0.0145(15) 0.0198(18) -0.0001(14) 0.0011(14) -0.0029(13)
C2 0.0159(15) 0.0162(15) 0.0167(17) 0.0020(15) -0.0003(13) -0.0033(13)
C3 0.0255(17) 0.0200(17) 0.025(2) 0.0018(16) -0.0015(15) 0.0005(13)
C4 0.0215(17) 0.0234(17) 0.035(2) 0.0108(18) -0.0014(16) 0.0033(14)
C5 0.0189(16) 0.0291(18) 0.0216(19) 0.0093(17) -0.0042(14) -0.0048(15)
C6 0.0226(17) 0.0255(17) 0.0178(18) 0.0025(16) 0.0005(15) -0.0060(14)
C1 0.0160(15) 0.0190(15) 0.0170(17) 0.0062(15) 0.0014(13) -0.0022(13)
Sb1 0.01768(11) 0.01957(11) 0.01600(11) -0.00068(10) 0.00028(10) 0.00032(9)
Br2 0.03211(19) 0.02553(17) 0.02239(18) 0.00345(16) 0.00087(16) -0.00572(14)
Br1 0.03263(19) 0.02922(18) 0.02018(18) -0.00399(17) -0.00049(15) -0.00501(15)
N1 0.0143(13) 0.0181(13) 0.0155(14) 0.0020(12) 0.0012(11) -0.0039(11)

loop_
_atom_type_symbol
_atom_type_description
_atom_type_scat_dispersion_real
_atom_type_scat_dispersion_imag
_atom_type_scat_source
C C 0.0033 0.0016 'International Tables Vol C Tables 4.2.6.8 and 6.1.1.4'
H H 0.0000 0.0000 'International Tables Vol C Tables 4.2.6.8 and 6.1.1.4'
Sb Sb -0.5866 1.5461 'International Tables Vol C Tables 4.2.6.8 and 6.1.1.4'
Br Br -0.2901 2.4595 'International Tables Vol C Tables 4.2.6.8 and 6.1.1.4'
N N 0.0061 0.0033 'International Tables Vol C Tables 4.2.6.8 and 6.1.1.4'

loop_
_geom_angle_atom_site_label_1
_geom_angle_atom_site_label_2
_geom_angle_atom_site_label_3
_geom_angle
C14 C15 H15A 109.5
C14 C15 H15B 109.5
H15A C15 H15B 109.5
C14 C15 H15C 109.5
H15A C15 H15C 109.5
H15B C15 H15C 109.5
C9 C14 C16 112.4(3)
C9 C14 C15 111.2(3)
C16 C14 C15 110.6(3)
C9 C14 H14 107.5
C16 C14 H14 107.5
C15 C14 H14 107.5
C14 C16 H16A 109.5
C14 C16 H16B 109.5
H16A C16 H16B 109.5
C14 C16 H16C 109.5
H16A C16 H16C 109.5
H16B C16 H16C 109.5
C10 C9 C8 117.8(3)
C10 C9 C14 119.9(3)
C8 C9 C14 122.2(3)
C11 C10 C9 121.6(3)
C11 C10 H10 119.2
C9 C10 H10 119.2
C10 C11 C12 120.1(3)
C10 C11 H11 120.0
C12 C11 H11 120.0
C11 C12 C13 121.1(3)
C11 C12 H12 119.5
C13 C12 H12 119.5
C12 C13 C8 118.0(3)
C12 C13 C17 117.6(3)
C8 C13 C17 124.4(3)
C13 C8 C9 121.4(3)
C13 C8 N1 120.4(3)
C9 C8 N1 118.2(3)
C13 C17 C19 110.2(2)
C13 C17 C18 110.7(3)
C19 C17 C18 111.1(3)
C13 C17 H17 108.3
C19 C17 H17 108.3
C18 C17 H17 108.3
C17 C19 H19A 109.5
C17 C19 H19B 109.5
H19A C19 H19B 109.5
C17 C19 H19C 109.5
H19A C19 H19C 109.5
H19B C19 H19C 109.5
C17 C18 H18A 109.5
C17 C18 H18B 109.5
H18A C18 H18B 109.5
C17 C18 H18C 109.5
H18A C18 H18C 109.5
H18B C18 H18C 109.5
N1 C7 C2 120.0(3)
N1 C7 H7 120.0
C2 C7 H7 120.0
C3 C2 C1 120.1(3)
C3 C2 C7 121.1(3)
C1 C2 C7 118.9(3)
C4 C3 C2 119.6(3)
C4 C3 H3 120.2
C2 C3 H3 120.2
C5 C4 C3 120.5(3)
C5 C4 H4 119.7
C3 C4 H4 119.7
C4 C5 C6 120.4(3)
C4 C5 H5 119.8
C6 C5 H5 119.8
C1 C6 C5 120.1(3)
C1 C6 H6 120.0
C5 C6 H6 120.0
C6 C1 C2 119.2(3)
C6 C1 Sb1 125.8(2)
C2 C1 Sb1 115.1(2)
C1 Sb1 N1 74.83(10)
C1 Sb1 Br2 93.16(8)
N1 Sb1 Br2 83.97(6)
C1 Sb1 Br1 91.86(8)
N1 Sb1 Br1 164.82(5)
Br2 Sb1 Br1 89.610(19)
C7 N1 C8 120.7(3)
C7 N1 Sb1 111.2(2)
C8 N1 Sb1 128.00(18)

loop_
_geom_bond_atom_site_label_1
_geom_bond_atom_site_label_2
_geom_bond_distance
C15 C14 1.528(4)
C15 H15A 0.9600
C15 H15B 0.9600
C15 H15C 0.9600
C14 C9 1.505(4)
C14 C16 1.527(4)
C14 H14 0.9800
C16 H16A 0.9600
C16 H16B 0.9600
C16 H16C 0.9600
C9 C10 1.379(4)
C9 C8 1.417(4)
C10 C11 1.373(5)
C10 H10 0.9300
C11 C12 1.386(4)
C11 H11 0.9300
C12 C13 1.389(4)
C12 H12 0.9300
C13 C8 1.399(4)
C13 C17 1.528(4)
C8 N1 1.432(4)
C17 C19 1.539(4)
C17 C18 1.540(4)
C17 H17 0.9800
C19 H19A 0.9600
C19 H19B 0.9600
C19 H19C 0.9600
C18 H18A 0.9600
C18 H18B 0.9600
C18 H18C 0.9600
C7 N1 1.283(3)
C7 C2 1.452(4)
C7 H7 0.9300
C2 C3 1.396(4)
C2 C1 1.405(4)
C3 C4 1.376(4)
C3 H3 0.9300
C4 C5 1.371(5)
C4 H4 0.9300
C5 C6 1.394(4)
C5 H5 0.9300
C6 C1 1.380(4)
C6 H6 0.9300
C1 Sb1 2.162(3)
Sb1 N1 2.395(3)
Sb1 Br2 2.5426(5)
Sb1 Br1 2.7174(6)

loop_
_geom_torsion_atom_site_label_1
_geom_torsion_atom_site_label_2
_geom_torsion_atom_site_label_3
_geom_torsion_atom_site_label_4
_geom_torsion
C16 C14 C9 C10 56.9(4)
C15 C14 C9 C10 -67.8(4)
C16 C14 C9 C8 -121.9(3)
C15 C14 C9 C8 113.5(3)
C8 C9 C10 C11 -0.1(4)
C14 C9 C10 C11 -179.0(3)
C9 C10 C11 C12 -1.7(5)
C10 C11 C12 C13 1.1(5)
C11 C12 C13 C8 1.2(4)
C11 C12 C13 C17 -176.9(3)
C12 C13 C8 C9 -3.1(4)
C17 C13 C8 C9 174.9(3)
C12 C13 C8 N1 176.9(3)
C17 C13 C8 N1 -5.1(5)
C10 C9 C8 C13 2.6(4)
C14 C9 C8 C13 -178.6(3)
C10 C9 C8 N1 -177.4(3)
C14 C9 C8 N1 1.4(4)
C12 C13 C17 C19 59.4(4)
C8 C13 C17 C19 -118.6(3)
C12 C13 C17 C18 -63.9(4)
C8 C13 C17 C18 118.1(3)
N1 C7 C2 C3 -179.2(3)
N1 C7 C2 C1 0.7(4)
C1 C2 C3 C4 -0.3(4)
C7 C2 C3 C4 179.6(3)
C2 C3 C4 C5 2.2(5)
C3 C4 C5 C6 -1.8(5)
C4 C5 C6 C1 -0.6(5)
C5 C6 C1 C2 2.5(4)
C5 C6 C1 Sb1 -178.9(2)
C3 C2 C1 C6 -2.0(4)
C7 C2 C1 C6 178.1(3)
C3 C2 C1 Sb1 179.2(2)
C7 C2 C1 Sb1 -0.7(3)
C6 C1 Sb1 N1 -178.3(3)
C2 C1 Sb1 N1 0.4(2)
C6 C1 Sb1 Br2 98.8(2)
C2 C1 Sb1 Br2 -82.5(2)
C6 C1 Sb1 Br1 9.1(3)
C2 C1 Sb1 Br1 -172.2(2)
C2 C7 N1 C8 177.4(2)
C2 C7 N1 Sb1 -0.3(3)
C13 C8 N1 C7 -62.6(4)
C9 C8 N1 C7 117.4(3)
C13 C8 N1 Sb1 114.7(3)
C9 C8 N1 Sb1 -65.3(3)
C1 Sb1 N1 C7 0.0(2)
Br2 Sb1 N1 C7 94.90(19)
Br1 Sb1 N1 C7 29.5(4)
C1 Sb1 N1 C8 -177.6(2)
Br2 Sb1 N1 C8 -82.6(2)
Br1 Sb1 N1 C8 -148.08(19)
